data_7061956
loop_
_publ_author_name
'Kolupaeva, Ekaterina V.'
'Ozeryanskii, Valery A.'

_publ_section_title
;
 Dialkylamino and trialkylammonium groups in close proximity: intra- and
 intermolecular ways of formation, structural consequences, and
 properties. A case of metal-free directed ortho alkylation
;
_journal_issue 36
_journal_name_full 'New Journal of Chemistry'
_journal_page_first 17140
_journal_page_last 17144
_journal_paper_doi 10.1039/D2NJ02653H
_journal_volume 46
_journal_year 2022
_chemical_formula_moiety 'Br, C18 H23 N2'
_chemical_formula_sum 'C18 H23 Br N2'
_chemical_formula_weight 347.29
_chemical_temperature_decomposition 442.1(10)
_space_group_crystal_system monoclinic
_space_group_IT_number 9
_space_group_name_Hall 'C -2yc'
_space_group_name_H-M_alt 'C 1 c 1'
_atom_sites_solution_hydrogens geom
_atom_sites_solution_primary dual
_audit_creation_date 2021-12-03
_audit_creation_method
;
Olex2 1.2
(compiled 2018.05.29 svn.r3508 for OlexSys, GUI svn.r5506)
;
_audit_update_record
;
2021-12-13 deposited with the CCDC.	2022-08-24 downloaded from the CCDC.
;
_cell_angle_alpha 90
_cell_angle_beta 91.6140(10)
_cell_angle_gamma 90
_cell_formula_units_Z 4
_cell_length_a 7.79650(10)
_cell_length_b 18.2667(2)
_cell_length_c 11.37140(10)
_cell_measurement_reflns_used 21438
_cell_measurement_temperature 100(2)
_cell_measurement_theta_max 76.9300
_cell_measurement_theta_min 3.7870
_cell_volume 1618.83(3)
_computing_cell_refinement 'CrysAlisPro 1.171.40.84a (Rigaku OD, 2020)'
_computing_data_collection 'CrysAlisPro 1.171.40.84a (Rigaku OD, 2020)'
_computing_data_reduction 'CrysAlisPro 1.171.40.84a (Rigaku OD, 2020)'
_computing_molecular_graphics 'Olex2 (Dolomanov et al., 2009)'
_computing_publication_material 'Olex2 (Dolomanov et al., 2009)'
_computing_structure_refinement 'ShelXL (Sheldrick, 2015)'
_computing_structure_solution 'ShelXT (Sheldrick, 2015)'
_diffrn_ambient_environment N~2~
_diffrn_ambient_temperature 100(2)
_diffrn_detector 'Hybrid Pixel Array Detector'
_diffrn_detector_area_resol_mean 10.0000
_diffrn_detector_type HyPix
_diffrn_measured_fraction_theta_full 1.000
_diffrn_measured_fraction_theta_max 1.000
_diffrn_measurement_details
;
List of Runs (angles in degrees, time in seconds):

  # Type    Start    End  Width  t~exp~   \w     \q     \k     \f   Frames
#--------------------------------------------------------------------------
  1  \w    -53.00 -26.00   0.50    0.15    --  -47.20  50.00-105.00   54
  2  \w    -82.00 -56.00   0.50    0.50    -- -106.00 125.00  30.00   52
  3  \w    -67.00 -37.00   0.50    0.50    -- -106.00 109.00  85.63   60
  4  \w    -71.00 -46.00   0.50    0.50    -- -106.00  61.00 -30.00   50
  5  \w    -60.00 -34.00   0.50    0.50    -- -106.00 111.00-121.06   52
  6  \w    -66.00 -33.00   0.50    0.50    -- -106.00 142.00 -83.60   66
  7  \w    -86.00 -33.00   0.50    0.50    -- -106.00  77.00-120.00  106
  8  \w   -108.00 -83.00   0.50    0.50    -- -106.00 111.00-121.06   50
  9  \w   -124.00 -89.00   0.50    0.50    -- -106.00 142.00 -83.60   70
 10  \w   -111.00 -85.00   0.50    0.50    -- -106.00 125.00  30.00   52
 11  \w   -108.00 -71.00   0.50    0.50    -- -106.00 109.00  85.63   74
 12  \w    -95.00 -55.00   0.50    0.50    -- -106.00 114.00  68.56   80
 13  \w   -103.00 -73.00   0.50    0.50    -- -106.00  77.00  60.00   60
 14  \w   -104.00 -34.00   0.50    0.50    -- -106.00  77.00  90.00  140
 15  \w   -111.00 -34.00   0.50    0.50    -- -106.00 125.00 120.00  154
 16  \w   -129.00 -97.00   0.50    0.50    -- -106.00 -15.00  30.00   64
 17  \w   -118.00 -86.00   0.50    0.50    -- -106.00 -77.00  60.00   64
 18  \w   -113.00 -35.00   0.50    0.15    --  -47.20 -50.00 107.00  156
 19  \w    -11.00  57.00   0.50    0.15    --   47.20 -50.00 107.00  136
 20  \w     64.00  94.00   0.50    0.15    --   47.20-125.00  90.00   60
 21  \w     34.00  92.00   0.50    0.15    --   47.20-125.00 -30.00  116
 22  \w     80.00 110.00   0.50    0.50    --  107.75-125.00  30.00   60
 23  \w     70.00 112.00   0.50    0.50    --  107.75-125.00  90.00   84
 24  \w     46.00  71.00   0.50    0.50    --  107.75 -61.00   0.00   50
 25  \w     38.00  71.00   0.50    0.50    --  107.75 -61.00 -60.00   66
 26  \w     55.00 105.00   0.50    0.50    --  107.75 -94.00 -90.00  100
 27  \w     70.00 112.00   0.50    0.50    --  107.75-125.00-150.00   84
 28  \w     75.00 105.00   0.50    0.50    --  107.75 -94.00-180.00   60
 29  \w     40.00 112.00   0.50    0.50    --  107.75-125.00-180.00  144
 30  \w     37.00  94.00   0.50    0.50    --  107.75 -77.00 -90.00  114
 31  \w     41.00  74.00   0.50    0.50    --  107.75-125.00  30.00   66
 32  \w     35.00 105.00   0.50    0.50    --  107.75 -94.00  90.00  140
 33  \w    148.00 177.00   0.50    0.50    --  107.75  15.00 120.00   58
 34  \w     96.00 174.00   0.50    0.50    --  107.75  61.00   0.00  156
 35  \w    105.00 176.00   0.50    0.50    --  107.75  45.00  30.00  142
 36  \w    100.00 178.00   0.50    0.50    --  107.75  50.00-105.00  156
 37  \w    101.00 150.00   0.50    0.50    --  107.75  77.00 -90.00   98
 38  \w     74.00  99.00   0.50    0.15    --   47.20 125.00 -90.00   50
 39  \w     40.00 119.00   0.50    0.15    --   47.20  50.00-105.00  158
 40  \w     35.00  61.00   0.50    0.50    --  107.75 -61.00-180.00   52
 41  \w     35.00 106.00   0.50    0.50    --  107.75 -94.00-120.00  142
 42  \w     -6.00  26.00   0.50    0.15    --   47.20 -19.00   0.00   64
 43  \w    -24.00  25.00   0.50    0.15    --   47.20 -19.00 -30.00   98
 44  \w     97.00 134.00   0.50    0.50    --  107.75  15.00 120.00   74
 45  \w   -116.00 -91.00   0.50    0.15    --  -47.20-125.00  60.00   50
 46  \w   -164.00-122.00   0.50    0.50    -- -106.00 -50.00 107.00   84
 47  \w   -168.00-142.00   0.50    0.50    -- -106.00 -77.00  60.00   52
 48  \w   -169.00-144.00   0.50    0.50    -- -106.00 -15.00  30.00   50
 49  \w   -153.00 -88.00   0.50    0.50    -- -106.00 -77.00-150.00  130
 50  \w   -132.00 -94.00   0.50    0.50    -- -106.00 -94.00-180.00   76
 51  \w   -131.00 -92.00   0.50    0.50    -- -106.00 -61.00-180.00   78
 52  \w   -161.00-136.00   0.50    0.50    -- -106.00 -94.00-180.00   50
 53  \w    -22.00  17.00   0.50    0.15    --   47.20 -50.00 107.00   78
 54  \w     -9.00  21.00   0.50    0.15    --   14.00  85.00 141.33   60
 55  \w    -14.00  11.00   0.50    0.15    --   18.00  96.00  61.62   50
 56  \w     -1.00  24.00   0.50    0.15    --   30.00  95.00-129.19   50
 57  \w      8.00  33.00   0.50    0.15    --   38.00  93.00 -95.21   50
 58  \w     16.00  41.00   0.50    0.15    --   42.00  84.00  28.45   50
 59  \w     17.00  42.00   0.50    0.15    --   46.00  90.00-134.71   50
 60  \w     17.00  42.00   0.50    0.15    --   46.00  90.00 -65.36   50
 61  \w    -72.00 -35.00   0.50    0.15    --  -47.20 -37.00   0.00   74
 62  \w     26.00  61.00   0.50    0.15    --   47.20  77.00 120.00   70
 63  \w     33.00  58.00   0.50    0.15    --   54.00  72.00  76.33   50
 64  \w     31.00  66.00   0.50    0.15    --   54.00  78.00 145.30   70
 65  \w     32.00  58.00   0.50    0.15    --   54.00  78.00-103.81   52
 66  \w     33.00  58.00   0.50    0.15    --   54.00  72.00  -2.83   50
 67  \w     35.00  75.00   0.50    0.15    --   58.00  78.00 172.68   80
 68  \w     35.00  61.00   0.50    0.15    --   58.00  79.00 -58.78   52
 69  \w     39.00  65.00   0.50    0.15    --   62.00  77.00 -15.71   52
 70  \w     39.00  65.00   0.50    0.15    --   62.00  78.00  24.27   52
 71  \w     43.00  69.00   0.50    0.15    --   62.00  72.00-103.35   52
 72  \w     39.00  65.00   0.50    0.15    --   62.00  77.00   9.94   52
 73  \w     40.00  65.00   0.50    0.15    --   62.00  75.00 105.10   50
 74  \w     41.00  67.00   0.50    0.15    --   62.00  74.00 159.79   52
 75  \w     39.00  85.00   0.50    0.15    --   62.00  77.00  51.99   92
 76  \w     39.00  67.00   0.50    0.15    --   62.00  77.00-156.42   56
 77  \w    110.00 135.00   0.50    0.15    --   62.00  78.00  24.27   50
 78  \w     43.00  68.00   0.50    0.15    --   66.00  78.00 177.75   50
 79  \w     43.00  68.00   0.50    0.15    --   66.00  78.00  59.56   50
 80  \w    -73.00 -47.00   0.50    0.15    --  -70.00 -77.00 127.99   52
 81  \w    -74.00 -48.00   0.50    0.15    --  -70.00 -80.00 -79.79   52
 82  \w     47.00  73.00   0.50    0.15    --   70.00  77.00 112.93   52
 83  \w     49.00  75.00   0.50    0.15    --   70.00  76.00 -55.94   52
 84  \w     47.00  72.00   0.50    0.15    --   70.00  78.00 -98.28   50
 85  \w    105.00 137.00   0.50    0.15    --   70.00  78.00 -98.28   64
 86  \w     49.00  75.00   0.50    0.15    --   70.00  76.00  65.91   52
 87  \w     92.00 143.00   0.50    0.15    --   70.00  76.00  65.91  102
 88  \w    -90.00 -56.00   0.50    0.15    --  -74.00 -65.00  -0.44   68
 89  \w    -77.00 -51.00   0.50    0.15    --  -74.00 -77.00-153.77   52
 90  \w    -77.00 -51.00   0.50    0.15    --  -74.00 -76.00-179.25   52
 91  \w    -80.00 -54.00   0.50    0.15    --  -74.00 -69.00-157.56   52
 92  \w     51.00  77.00   0.50    0.15    --   74.00  77.00 -13.15   52
 93  \w    -88.00 -55.00   0.50    0.50    --  -78.00 -76.00  50.55   66
 94  \w    -82.00 -56.00   0.50    0.50    --  -78.00 -74.00 -18.06   52
 95  \w    -87.00 -62.00   0.50    0.50    --  -82.00 -73.00   6.93   50
 96  \w    -88.00 -62.00   0.50    0.50    --  -82.00 -73.00 172.35   52
 97  \w    -86.00 -60.00   0.50    0.50    --  -82.00 -74.00 157.31   52
 98  \w    -87.00 -61.00   0.50    0.50    --  -82.00 -74.00 -52.22   52
 99  \w    -86.00 -58.00   0.50    0.50    --  -82.00 -79.00  81.17   56
100  \w    -92.00 -66.00   0.50    0.50    --  -86.00 -73.00  50.67   52
101  \w    -90.00 -64.00   0.50    0.50    --  -86.00 -74.00 107.29   52
102  \w    -94.00 -68.00   0.50    0.50    --  -86.00 -65.00 -82.42   52
103  \w    -87.00 -62.00   0.50    0.50    --  -86.00 -79.00  44.89   50
104  \w    -89.00 -63.00   0.50    0.50    --  -86.00 -76.00-123.41   52
105  \w    -91.00 -65.00   0.50    0.50    --  -86.00 -72.00 -42.10   52
106  \w    -93.00 -68.00   0.50    0.50    --  -86.00 -65.00-108.21   50
107  \w    -93.00 -68.00   0.50    0.50    --  -86.00 -65.00 -36.86   50
108  \w   -128.00-102.00   0.50    0.50    --  -86.00 -65.00 -36.86   52
109  \w   -153.00-127.00   0.50    0.50    --  -90.00 -75.00 -49.66   52
110  \w    -97.00 -72.00   0.50    0.50    --  -90.00 -64.00 -23.32   50
111  \w    -94.00 -69.00   0.50    0.50    --  -90.00 -72.00 133.93   50
112  \w   -126.00-100.00   0.50    0.50    --  -90.00 -72.00 133.93   52
113  \w     73.00  99.00   0.50    0.50    --   90.00  65.00 -74.36   52
114  \w    -94.00 -69.00   0.50    0.50    --  -90.00 -72.00 122.05   50
115  \w    -97.00 -72.00   0.50    0.50    --  -90.00 -64.00-149.91   50
116  \w    -92.00 -67.00   0.50    0.50    --  -90.00 -76.00 162.62   50
117  \w    -96.00 -70.00   0.50    0.50    --  -90.00 -71.00  -0.14   52
118  \w    -93.00 -68.00   0.50    0.50    --  -90.00 -75.00 -49.66   50
119  \w   -134.00 -79.50   0.50    0.50    --  -94.00 -67.00 -74.46  109
;
_diffrn_measurement_device 'four-circle diffractometer'
_diffrn_measurement_device_type 'XtaLAB Synergy, Single source at home/near, HyPix'
_diffrn_measurement_method '\w scans'
_diffrn_orient_matrix_type 'CrysAlisPro convention (1999,Acta A55,543-557)'
_diffrn_orient_matrix_UB_11 0.0519858000
_diffrn_orient_matrix_UB_12 -0.0803002000
_diffrn_orient_matrix_UB_13 0.0222579000
_diffrn_orient_matrix_UB_21 -0.0144917500
_diffrn_orient_matrix_UB_22 -0.0153293500
_diffrn_orient_matrix_UB_23 -0.1331056000
_diffrn_orient_matrix_UB_31 0.1901900500
_diffrn_orient_matrix_UB_32 0.0207218500
_diffrn_orient_matrix_UB_33 -0.0123269000
_diffrn_radiation_monochromator mirror
_diffrn_radiation_probe x-ray
_diffrn_radiation_type CuK\a
_diffrn_radiation_wavelength 1.54184
_diffrn_reflns_av_R_equivalents 0.0280
_diffrn_reflns_av_unetI/netI 0.0146
_diffrn_reflns_Laue_measured_fraction_full 1.000
_diffrn_reflns_Laue_measured_fraction_max 1.000
_diffrn_reflns_limit_h_max 9
_diffrn_reflns_limit_h_min -8
_diffrn_reflns_limit_k_max 22
_diffrn_reflns_limit_k_min -22
_diffrn_reflns_limit_l_max 13
_diffrn_reflns_limit_l_min -13
_diffrn_reflns_number 22273
_diffrn_reflns_point_group_measured_fraction_full 0.975
_diffrn_reflns_point_group_measured_fraction_max 0.966
_diffrn_reflns_theta_full 67.684
_diffrn_reflns_theta_max 69.974
_diffrn_reflns_theta_min 4.842
_diffrn_source 'micro-focus sealed X-ray tube'
_diffrn_source_type 'PhotonJet (Cu) X-ray Source'
_exptl_absorpt_coefficient_mu 3.405
_exptl_absorpt_correction_T_max 1.00000
_exptl_absorpt_correction_T_min 0.86013
_exptl_absorpt_correction_type multi-scan
_exptl_absorpt_process_details
;
CrysAlisPro 1.171.40.84a (Rigaku Oxford Diffraction, 2020)
Empirical absorption correction using spherical harmonics,
implemented in SCALE3 ABSPACK scaling algorithm.
;
_exptl_crystal_colour 'clear colourless'
_exptl_crystal_colour_lustre clear
_exptl_crystal_colour_primary colourless
_exptl_crystal_density_diffrn 1.425
_exptl_crystal_description prism
_exptl_crystal_F_000 720
_exptl_crystal_recrystallization_method 'Re-crystallisation from solvent: Diethyl ether/dichloromethane'
_exptl_crystal_size_max 0.14
_exptl_crystal_size_mid 0.1
_exptl_crystal_size_min 0.08
_refine_diff_density_max 0.132
_refine_diff_density_min -0.176
_refine_diff_density_rms 0.036
_refine_ls_abs_structure_details
;
 Flack x determined using 1415 quotients [(I+)-(I-)]/[(I+)+(I-)]
 (Parsons, Flack and Wagner, Acta Cryst. B69 (2013) 249-259).
;
_refine_ls_abs_structure_Flack -0.060(5)
_refine_ls_extinction_method none
_refine_ls_goodness_of_fit_ref 1.111
_refine_ls_hydrogen_treatment constr
_refine_ls_matrix_type full
_refine_ls_number_parameters 191
_refine_ls_number_reflns 2966
_refine_ls_number_restraints 2
_refine_ls_restrained_S_all 1.111
_refine_ls_R_factor_all 0.0139
_refine_ls_R_factor_gt 0.0139
_refine_ls_shift/su_max 0.000
_refine_ls_shift/su_mean 0.000
_refine_ls_structure_factor_coef Fsqd
_refine_ls_weighting_details 'w=1/[\s^2^(Fo^2^)+(0.0196P)^2^+0.5885P] where P=(Fo^2^+2Fc^2^)/3'
_refine_ls_weighting_scheme calc
_refine_ls_wR_factor_gt 0.0359
_refine_ls_wR_factor_ref 0.0360
_reflns_Friedel_coverage 0.926
_reflns_Friedel_fraction_full 0.951
_reflns_Friedel_fraction_max 0.933
_reflns_number_gt 2960
_reflns_number_total 2966
_reflns_threshold_expression 'I > 2\s(I)'
_cod_data_source_file d2nj02653h2.cif
_cod_data_source_block Structure-5
_cod_depositor_comments
;
The following automatic conversions were performed:

data name '_chemical_melting_point' was changed to
'_chemical_temperature_decomposition' since the value had been given
as '168-170 deg.C (decomp.)'. The value was changed to '442.1(10)' --
it was converted from degrees Celsius (C) to kelvins (K), the average
value was taken and precision was estimated.

Automatic conversion script
Id: cif_fix_values 7556 2019-12-06 15:28:31Z antanas 
;
_cod_database_code 7061956
_shelx_shelxl_version_number 2018/3
_chemical_oxdiff_formula 'C18 H27 N2 Br1'
_shelx_space_group_comment
;
The symmetry employed for this shelxl refinement is uniquely defined
by the following loop, which should always be used as a source of
symmetry information in preference to the above space-group names.
They are only intended as comments.
;
_shelx_estimated_absorpt_t_max 0.772
_shelx_estimated_absorpt_t_min 0.647
_diffrn_oxdiff_digest_frames
;
01a0f70d4208699a307e68d303486e2bb8000488986
;
_reflns_odcompleteness_completeness 100.00
_reflns_odcompleteness_iscentric 1
_reflns_odcompleteness_theta 74.33
_olex2_refinement_description
;
1. Fixed Uiso
 At 1.2 times of:
  All C(H) groups, All C(H,H) groups
 At 1.5 times of:
  All C(H,H,H) groups
2.a Secondary CH2 refined with riding coordinates:
 C11(H11A,H11B), C12(H12A,H12B), C13(H13A,H13B), C15(H15A,H15B), C16(H16A,
 H16B), C17(H17A,H17B), C18(H18A,H18B)
2.b Aromatic/amide H refined with riding coordinates:
 C4(H4), C5(H5), C6(H6), C8(H8), C9(H9), C10(H10)
2.c Idealised Me refined as rotating group:
 C14(H14A,H14B,H14C)
;
_olex2_submission_special_instructions 'No special instructions were received'
_oxdiff_exptl_absorpt_empirical_details
;
Empirical correction (ABSPACK) includes:
- Absorption correction using spherical harmonics
- Frame scaling
;
_oxdiff_exptl_absorpt_empirical_full_max 1.433
_oxdiff_exptl_absorpt_empirical_full_min 0.832

loop_
_space_group_symop_operation_xyz
'x, y, z'
'x, -y, z+1/2'
'x+1/2, y+1/2, z'
'x+1/2, -y+1/2, z+1/2'

loop_
_atom_site_label
_atom_site_type_symbol
_atom_site_fract_x
_atom_site_fract_y
_atom_site_fract_z
_atom_site_U_iso_or_equiv
_atom_site_adp_type
_atom_site_occupancy
_atom_site_site_symmetry_order
_atom_site_calc_flag
_atom_site_refinement_flags_posn
_atom_site_refinement_flags_adp
_atom_site_refinement_flags_occupancy
_atom_site_disorder_assembly
_atom_site_disorder_group
Br1 Br 0.51509(2) 0.20354(2) 0.25146(2) 0.01746(7) Uani 1 1 d . . . . .
N1 N 0.5392(2) 0.33463(9) 0.55764(15) 0.0133(3) Uani 1 1 d . . . . .
N2 N 0.3215(2) 0.46040(10) 0.62216(16) 0.0148(4) Uani 1 1 d . . . . .
C1 C 0.6151(3) 0.39398(11) 0.48461(18) 0.0137(4) Uani 1 1 d . . . . .
C2 C 0.5861(3) 0.47064(11) 0.50725(18) 0.0139(4) Uani 1 1 d . . . . .
C3 C 0.4579(3) 0.50347(12) 0.57965(19) 0.0148(4) Uani 1 1 d . . . . .
C4 C 0.4693(3) 0.57698(12) 0.6061(2) 0.0193(4) Uani 1 1 d . . . . .
H4 H 0.391875 0.596749 0.658149 0.023 Uiso 1 1 calc R . . . .
C5 C 0.5924(3) 0.62322(12) 0.5580(2) 0.0218(5) Uani 1 1 d . . . . .
H5 H 0.600063 0.671949 0.581231 0.026 Uiso 1 1 calc R . . . .
C6 C 0.7009(3) 0.59604(12) 0.4766(2) 0.0193(4) Uani 1 1 d . . . . .
H6 H 0.777175 0.627162 0.439904 0.023 Uiso 1 1 calc R . . . .
C7 C 0.6978(3) 0.52027(12) 0.4478(2) 0.0160(4) Uani 1 1 d . . . . .
C8 C 0.8054(3) 0.49536(13) 0.3581(2) 0.0189(4) Uani 1 1 d . . . . .
H8 H 0.874316 0.528533 0.319200 0.023 Uiso 1 1 calc R . . . .
C9 C 0.8090(3) 0.42330(13) 0.32830(19) 0.0193(4) Uani 1 1 d . . . . .
H9 H 0.872021 0.407829 0.264658 0.023 Uiso 1 1 calc R . . . .
C10 C 0.7166(3) 0.37220(12) 0.39450(19) 0.0172(4) Uani 1 1 d . . . . .
H10 H 0.724626 0.322650 0.376668 0.021 Uiso 1 1 calc R . . . .
C11 C 0.3508(3) 0.31703(12) 0.52129(19) 0.0158(4) Uani 1 1 d . . . . .
H11A H 0.349620 0.273246 0.473004 0.019 Uiso 1 1 calc R . . . .
H11B H 0.288451 0.306034 0.591779 0.019 Uiso 1 1 calc R . . . .
C12 C 0.2559(3) 0.37711(12) 0.45437(19) 0.0167(4) Uani 1 1 d . . . . .
H12A H 0.159040 0.355795 0.411317 0.020 Uiso 1 1 calc R . . . .
H12B H 0.331936 0.398267 0.397465 0.020 Uiso 1 1 calc R . . . .
C13 C 0.1914(3) 0.43752(12) 0.53360(19) 0.0172(4) Uani 1 1 d . . . . .
H13A H 0.158265 0.479421 0.485738 0.021 Uiso 1 1 calc R . . . .
H13B H 0.090330 0.420428 0.573135 0.021 Uiso 1 1 calc R . . . .
C14 C 0.2446(3) 0.48576(13) 0.7304(2) 0.0216(5) Uani 1 1 d . . . . .
H14A H 0.333641 0.496702 0.787812 0.032 Uiso 1 1 calc GR . . . .
H14B H 0.171536 0.448211 0.760285 0.032 Uiso 1 1 calc GR . . . .
H14C H 0.178218 0.529061 0.714402 0.032 Uiso 1 1 calc GR . . . .
C15 C 0.5669(3) 0.34865(11) 0.69040(17) 0.0160(4) Uani 1 1 d . . . . .
H15A H 0.682737 0.365755 0.707488 0.019 Uiso 1 1 calc R . . . .
H15B H 0.486415 0.384908 0.717806 0.019 Uiso 1 1 calc R . . . .
C16 C 0.6388(3) 0.26201(12) 0.55000(19) 0.0171(4) Uani 1 1 d . . . . .
H16A H 0.613387 0.237327 0.476024 0.021 Uiso 1 1 calc R . . . .
H16B H 0.761548 0.270331 0.557390 0.021 Uiso 1 1 calc R . . . .
C17 C 0.5756(3) 0.21766(13) 0.6529(2) 0.0217(5) Uani 1 1 d . . . . .
H17A H 0.663078 0.183597 0.680891 0.026 Uiso 1 1 calc R . . . .
H17B H 0.473093 0.190376 0.630508 0.026 Uiso 1 1 calc R . . . .
C18 C 0.5364(4) 0.27491(11) 0.7486(3) 0.0197(5) Uani 1 1 d . . . . .
H18A H 0.418525 0.270707 0.772846 0.024 Uiso 1 1 calc R . . . .
H18B H 0.612190 0.268559 0.816905 0.024 Uiso 1 1 calc R . . . .

loop_
_atom_site_aniso_label
_atom_site_aniso_U_11
_atom_site_aniso_U_22
_atom_site_aniso_U_33
_atom_site_aniso_U_23
_atom_site_aniso_U_13
_atom_site_aniso_U_12
Br1 0.01475(10) 0.02097(10) 0.01673(10) -0.00249(11) 0.00140(6) -0.00174(10)
N1 0.0137(9) 0.0125(8) 0.0136(8) -0.0012(7) -0.0002(6) 0.0008(7)
N2 0.0126(9) 0.0165(9) 0.0154(9) -0.0027(8) 0.0024(7) 0.0009(7)
C1 0.0118(10) 0.0155(10) 0.0139(9) 0.0002(8) -0.0010(7) -0.0005(8)
C2 0.0112(10) 0.0161(10) 0.0142(10) 0.0000(8) -0.0018(7) 0.0004(8)
C3 0.0146(11) 0.0147(10) 0.0149(10) 0.0005(8) -0.0010(8) 0.0019(8)
C4 0.0185(11) 0.0173(11) 0.0223(11) -0.0018(9) 0.0027(9) 0.0031(9)
C5 0.0244(12) 0.0132(11) 0.0278(12) -0.0015(9) -0.0012(9) -0.0008(9)
C6 0.0195(11) 0.0160(11) 0.0223(11) 0.0028(9) -0.0009(9) -0.0037(9)
C7 0.0140(11) 0.0171(11) 0.0168(11) 0.0023(8) -0.0027(8) 0.0000(8)
C8 0.0147(10) 0.0225(11) 0.0194(11) 0.0037(9) 0.0016(8) -0.0044(9)
C9 0.0166(11) 0.0250(12) 0.0166(10) -0.0029(9) 0.0040(8) -0.0003(9)
C10 0.0171(11) 0.0165(10) 0.0180(10) -0.0033(8) 0.0006(8) 0.0004(8)
C11 0.0131(10) 0.0159(10) 0.0185(10) -0.0007(8) -0.0011(8) -0.0022(8)
C12 0.0154(10) 0.0178(11) 0.0168(10) 0.0006(8) -0.0021(8) -0.0015(8)
C13 0.0120(10) 0.0181(11) 0.0215(10) 0.0009(9) -0.0012(8) 0.0014(8)
C14 0.0197(12) 0.0211(11) 0.0244(12) -0.0049(9) 0.0086(9) 0.0010(9)
C15 0.0192(11) 0.0166(10) 0.0119(10) -0.0008(8) -0.0019(8) 0.0004(8)
C16 0.0180(11) 0.0130(10) 0.0202(10) -0.0008(8) 0.0004(8) 0.0045(8)
C17 0.0254(12) 0.0151(10) 0.0245(12) 0.0034(9) -0.0019(10) 0.0021(9)
C18 0.0234(15) 0.0185(9) 0.0170(9) 0.0041(13) -0.0005(9) 0.0023(11)

loop_
_atom_type_symbol
_atom_type_description
_atom_type_scat_dispersion_real
_atom_type_scat_dispersion_imag
_atom_type_scat_source
C C 0.0181 0.0091 'International Tables Vol C Tables 4.2.6.8 and 6.1.1.4'
H H 0.0000 0.0000 'International Tables Vol C Tables 4.2.6.8 and 6.1.1.4'
Br Br -0.6763 1.2805 'International Tables Vol C Tables 4.2.6.8 and 6.1.1.4'
N N 0.0311 0.0180 'International Tables Vol C Tables 4.2.6.8 and 6.1.1.4'

loop_
_geom_angle_atom_site_label_1
_geom_angle_atom_site_label_2
_geom_angle_atom_site_label_3
_geom_angle
_geom_angle_site_symmetry_1
_geom_angle_site_symmetry_3
_geom_angle_publ_flag
C1 N1 C11 112.90(16) . . ?
C1 N1 C15 112.11(15) . . ?
C1 N1 C16 112.59(16) . . ?
C15 N1 C11 113.71(16) . . ?
C15 N1 C16 98.12(15) . . ?
C16 N1 C11 106.39(16) . . ?
C3 N2 C13 115.71(18) . . ?
C3 N2 C14 116.15(17) . . ?
C14 N2 C13 112.12(17) . . ?
C2 C1 N1 122.50(18) . . ?
C10 C1 N1 116.73(18) . . ?
C10 C1 C2 120.77(19) . . ?
C1 C2 C3 128.29(19) . . ?
C7 C2 C1 115.32(19) . . ?
C7 C2 C3 116.37(19) . . ?
N2 C3 C2 120.12(18) . . ?
C4 C3 N2 120.66(19) . . ?
C4 C3 C2 119.2(2) . . ?
C3 C4 H4 118.6 . . ?
C3 C4 C5 122.8(2) . . ?
C5 C4 H4 118.6 . . ?
C4 C5 H5 120.3 . . ?
C6 C5 C4 119.3(2) . . ?
C6 C5 H5 120.3 . . ?
C5 C6 H6 119.9 . . ?
C5 C6 C7 120.2(2) . . ?
C7 C6 H6 119.9 . . ?
C6 C7 C2 120.8(2) . . ?
C8 C7 C2 121.0(2) . . ?
C8 C7 C6 118.2(2) . . ?
C7 C8 H8 119.7 . . ?
C9 C8 C7 120.5(2) . . ?
C9 C8 H8 119.7 . . ?
C8 C9 H9 120.2 . . ?
C8 C9 C10 119.6(2) . . ?
C10 C9 H9 120.2 . . ?
C1 C10 C9 121.4(2) . . ?
C1 C10 H10 119.3 . . ?
C9 C10 H10 119.3 . . ?
N1 C11 H11A 108.4 . . ?
N1 C11 H11B 108.4 . . ?
H11A C11 H11B 107.5 . . ?
C12 C11 N1 115.42(17) . . ?
C12 C11 H11A 108.4 . . ?
C12 C11 H11B 108.4 . . ?
C11 C12 H12A 109.0 . . ?
C11 C12 H12B 109.0 . . ?
C11 C12 C13 113.14(18) . . ?
H12A C12 H12B 107.8 . . ?
C13 C12 H12A 109.0 . . ?
C13 C12 H12B 109.0 . . ?
N2 C13 C12 112.30(17) . . ?
N2 C13 H13A 109.1 . . ?
N2 C13 H13B 109.1 . . ?
C12 C13 H13A 109.1 . . ?
C12 C13 H13B 109.1 . . ?
H13A C13 H13B 107.9 . . ?
N2 C14 H14A 109.5 . . ?
N2 C14 H14B 109.5 . . ?
N2 C14 H14C 109.5 . . ?
H14A C14 H14B 109.5 . . ?
H14A C14 H14C 109.5 . . ?
H14B C14 H14C 109.5 . . ?
N1 C15 H15A 110.7 . . ?
N1 C15 H15B 110.7 . . ?
H15A C15 H15B 108.8 . . ?
C18 C15 N1 105.03(18) . . ?
C18 C15 H15A 110.7 . . ?
C18 C15 H15B 110.7 . . ?
N1 C16 H16A 111.0 . . ?
N1 C16 H16B 111.0 . . ?
H16A C16 H16B 109.0 . . ?
C17 C16 N1 103.94(17) . . ?
C17 C16 H16A 111.0 . . ?
C17 C16 H16B 111.0 . . ?
C16 C17 H17A 110.8 . . ?
C16 C17 H17B 110.8 . . ?
C16 C17 C18 104.86(19) . . ?
H17A C17 H17B 108.8 . . ?
C18 C17 H17A 110.8 . . ?
C18 C17 H17B 110.8 . . ?
C15 C18 C17 104.9(2) . . ?
C15 C18 H18A 110.8 . . ?
C15 C18 H18B 110.8 . . ?
C17 C18 H18A 110.8 . . ?
C17 C18 H18B 110.8 . . ?
H18A C18 H18B 108.8 . . ?

loop_
_geom_bond_atom_site_label_1
_geom_bond_atom_site_label_2
_geom_bond_distance
_geom_bond_site_symmetry_2
_geom_bond_publ_flag
N1 C1 1.497(3) . ?
N1 C11 1.548(3) . ?
N1 C15 1.540(2) . ?
N1 C16 1.541(3) . ?
N2 C3 1.419(3) . ?
N2 C13 1.470(3) . ?
N2 C14 1.460(3) . ?
C1 C2 1.443(3) . ?
C1 C10 1.371(3) . ?
C2 C3 1.443(3) . ?
C2 C7 1.439(3) . ?
C3 C4 1.378(3) . ?
C4 H4 0.9300 . ?
C4 C5 1.402(3) . ?
C5 H5 0.9300 . ?
C5 C6 1.365(3) . ?
C6 H6 0.9300 . ?
C6 C7 1.422(3) . ?
C7 C8 1.414(3) . ?
C8 H8 0.9300 . ?
C8 C9 1.360(3) . ?
C9 H9 0.9300 . ?
C9 C10 1.410(3) . ?
C10 H10 0.9300 . ?
C11 H11A 0.9700 . ?
C11 H11B 0.9700 . ?
C11 C12 1.516(3) . ?
C12 H12A 0.9700 . ?
C12 H12B 0.9700 . ?
C12 C13 1.519(3) . ?
C13 H13A 0.9700 . ?
C13 H13B 0.9700 . ?
C14 H14A 0.9600 . ?
C14 H14B 0.9600 . ?
C14 H14C 0.9600 . ?
C15 H15A 0.9700 . ?
C15 H15B 0.9700 . ?
C15 C18 1.522(3) . ?
C16 H16A 0.9700 . ?
C16 H16B 0.9700 . ?
C16 C17 1.517(3) . ?
C17 H17A 0.9700 . ?
C17 H17B 0.9700 . ?
C17 C18 1.545(4) . ?
C18 H18A 0.9700 . ?
C18 H18B 0.9700 . ?

loop_
_geom_torsion_atom_site_label_1
_geom_torsion_atom_site_label_2
_geom_torsion_atom_site_label_3
_geom_torsion_atom_site_label_4
_geom_torsion
_geom_torsion_site_symmetry_1
_geom_torsion_site_symmetry_2
_geom_torsion_site_symmetry_3
_geom_torsion_site_symmetry_4
_geom_torsion_publ_flag
N1 C1 C2 C3 -15.0(3) . . . . ?
N1 C1 C2 C7 166.29(18) . . . . ?
N1 C1 C10 C9 -173.16(19) . . . . ?
N1 C11 C12 C13 -79.6(2) . . . . ?
N1 C15 C18 C17 25.4(2) . . . . ?
N1 C16 C17 C18 -32.2(2) . . . . ?
N2 C3 C4 C5 -174.2(2) . . . . ?
C1 N1 C11 C12 -21.4(2) . . . . ?
C1 N1 C15 C18 -162.40(18) . . . . ?
C1 N1 C16 C17 164.58(17) . . . . ?
C1 C2 C3 N2 -11.4(3) . . . . ?
C1 C2 C3 C4 169.1(2) . . . . ?
C1 C2 C7 C6 -170.05(19) . . . . ?
C1 C2 C7 C8 10.9(3) . . . . ?
C2 C1 C10 C9 6.2(3) . . . . ?
C2 C3 C4 C5 5.4(3) . . . . ?
C2 C7 C8 C9 -1.8(3) . . . . ?
C3 N2 C13 C12 74.2(2) . . . . ?
C3 C2 C7 C6 11.1(3) . . . . ?
C3 C2 C7 C8 -167.9(2) . . . . ?
C3 C4 C5 C6 3.5(4) . . . . ?
C4 C5 C6 C7 -4.8(3) . . . . ?
C5 C6 C7 C2 -2.7(3) . . . . ?
C5 C6 C7 C8 176.4(2) . . . . ?
C6 C7 C8 C9 179.1(2) . . . . ?
C7 C2 C3 N2 167.30(18) . . . . ?
C7 C2 C3 C4 -12.3(3) . . . . ?
C7 C8 C9 C10 -5.8(3) . . . . ?
C8 C9 C10 C1 3.7(3) . . . . ?
C10 C1 C2 C3 165.7(2) . . . . ?
C10 C1 C2 C7 -13.0(3) . . . . ?
C11 N1 C1 C2 81.7(2) . . . . ?
C11 N1 C1 C10 -99.0(2) . . . . ?
C11 N1 C15 C18 68.0(2) . . . . ?
C11 N1 C16 C17 -71.2(2) . . . . ?
C11 C12 C13 N2 44.7(2) . . . . ?
C13 N2 C3 C2 -71.2(2) . . . . ?
C13 N2 C3 C4 108.4(2) . . . . ?
C14 N2 C3 C2 154.2(2) . . . . ?
C14 N2 C3 C4 -26.2(3) . . . . ?
C14 N2 C13 C12 -149.48(19) . . . . ?
C15 N1 C1 C2 -48.3(2) . . . . ?
C15 N1 C1 C10 131.04(19) . . . . ?
C15 N1 C11 C12 107.7(2) . . . . ?
C15 N1 C16 C17 46.48(19) . . . . ?
C16 N1 C1 C2 -157.80(18) . . . . ?
C16 N1 C1 C10 21.5(2) . . . . ?
C16 N1 C11 C12 -145.40(17) . . . . ?
C16 N1 C15 C18 -43.9(2) . . . . ?
C16 C17 C18 C15 4.2(3) . . . . ?
